data_4345866
loop_
_publ_author_name
'Ohtani, Ryo'
'Grosjean, Arnaud'
'Ishikawa, Ryuta'
'Yamamoto, Riho'
'Nakamura, Masaaki'
'Clegg, Jack K.'
'Hayami, Shinya'

_publ_section_title
;
 Zero in-Plane Thermal Expansion in Guest-Tunable 2D Coordination
 Polymers.
;
_journal_issue 11
_journal_name_full 'Inorganic chemistry'
_journal_page_first 6225
_journal_page_last 6233
_journal_paper_doi 10.1021/acs.inorgchem.7b00282
_journal_volume 56
_journal_year 2017
_chemical_formula_moiety 'C38 H28 Mn3 N10 O4'
_chemical_formula_sum 'C38 H28 Mn3 N10 O4'
_chemical_formula_weight 853.52
_space_group_crystal_system tetragonal
_space_group_IT_number 130
_space_group_name_Hall '-P 4a 2ac'
_space_group_name_H-M_alt 'P 4/n c c'
_symmetry_space_group_name_Hall '-P 4a 2ac'
_symmetry_space_group_name_H-M 'P 4/n c c :2'
_atom_sites_solution_hydrogens geom
_atom_sites_solution_primary direct
_atom_sites_solution_secondary difmap
_cell_angle_alpha 90.0000
_cell_angle_beta 90.0000
_cell_angle_gamma 90.0000
_cell_formula_units_Z 4
_cell_length_a 14.405(4)
_cell_length_b 14.405(4)
_cell_length_c 18.418(5)
_cell_measurement_reflns_used 10139
_cell_measurement_temperature 400
_cell_measurement_theta_max 30.61
_cell_measurement_theta_min 2.00
_cell_volume 3821.8(18)
_computing_cell_refinement CrystalClear
_computing_data_collection 'CrystalClear (Rigaku Inc., 2008)'
_computing_data_reduction CrystalClear
_computing_molecular_graphics 'CrystalStructure 4.1'
_computing_publication_material 'CrystalStructure 4.1 (Rigaku, 2014)'
_computing_structure_refinement 'SHELXL2013 (Sheldrick, 2008)'
_computing_structure_solution 'SIR2004 (Burla, et al., 2005)'
_diffrn_ambient_temperature 400
_diffrn_detector_area_resol_mean 14.222
_diffrn_measured_fraction_theta_full 0.996
_diffrn_measured_fraction_theta_max 0.997
_diffrn_measurement_device_type 'Rigaku Saturn724'
_diffrn_measurement_method \w
_diffrn_radiation_type 'Mo K\a'
_diffrn_radiation_wavelength 0.71075
_diffrn_reflns_av_R_equivalents 0.0683
_diffrn_reflns_Laue_measured_fraction_full 0.996
_diffrn_reflns_Laue_measured_fraction_max 0.997
_diffrn_reflns_limit_h_max 13
_diffrn_reflns_limit_h_min -17
_diffrn_reflns_limit_k_max 18
_diffrn_reflns_limit_k_min -11
_diffrn_reflns_limit_l_max 23
_diffrn_reflns_limit_l_min -19
_diffrn_reflns_number 12684
_diffrn_reflns_point_group_measured_fraction_full 0.996
_diffrn_reflns_point_group_measured_fraction_max 0.997
_diffrn_reflns_theta_full 25.242
_diffrn_reflns_theta_max 27.431
_diffrn_reflns_theta_min 3.350
_diffrn_standards_number 0
_exptl_absorpt_coefficient_mu 1.030
_exptl_absorpt_correction_T_max 0.814
_exptl_absorpt_correction_T_min 0.515
_exptl_absorpt_correction_type multi-scan
_exptl_absorpt_process_details 'REQAB (Rigaku, 1998)'
_exptl_crystal_colour colorless
_exptl_crystal_density_diffrn 1.483
_exptl_crystal_density_method 'not measured'
_exptl_crystal_description prism
_exptl_crystal_F_000 1732.00
_exptl_crystal_size_max 0.200
_exptl_crystal_size_mid 0.200
_exptl_crystal_size_min 0.200
_refine_diff_density_max 0.41
_refine_diff_density_min -0.37
_refine_ls_extinction_method none
_refine_ls_goodness_of_fit_ref 1.346
_refine_ls_hydrogen_treatment constr
_refine_ls_number_parameters 129
_refine_ls_number_reflns 2187
_refine_ls_number_restraints 0
_refine_ls_R_factor_all 0.1328
_refine_ls_R_factor_gt 0.1068
_refine_ls_shift/su_max 0.001
_refine_ls_structure_factor_coef Fsqd
_refine_ls_weighting_details 'w = 1/[\s^2^(Fo^2^)+(0.0748P)^2^+2.8184P] where P=(Fo^2^+2Fc^2^)/3'
_refine_ls_weighting_scheme calc
_refine_ls_wR_factor_gt 0.2107
_refine_ls_wR_factor_ref 0.2250
_reflns_number_gt 1777
_reflns_number_total 2187
_reflns_threshold_expression F^2^>2.0\s(F^2^)
_cod_data_source_file ic7b00282_si_010.cif
_cod_data_source_block Ohtani7
_cod_depositor_comments 'Adding full bibliography for 4345866--4345871.cif.'
_cod_original_cell_volume 3821.6(18)
_cod_database_code 4345866
_shelxl_res_file
;

    shelxl.res created by SHELXL-2014/7

TITL Ohtani7
CELL  0.71075 14.40470 14.40470 18.41790 90.00000 90.00000 90.00000
ZERR  4 0.00370 0.00370 0.00520 0.00000 0.00000 0.00000
LATT 1
SYMM .50-Y,    +X,    +Z
SYMM .50-X, .50-Y,    +Z
SYMM    +Y, .50-X,    +Z
SYMM .50-X,    +Y, .50+Z
SYMM    +Y,    +X, .50+Z
SYMM    +X, .50-Y, .50+Z
SYMM .50-Y, .50-X, .50+Z
SFAC C H N O MN
UNIT 152 112 40 16 12
L.S. 10
FMAP 2
PLAN -25
WPDB -2
HTAB
BOND $H
CONF
LIST 4
TEMP 127.1
ACTA
SIZE 0.200 0.200 0.200
WGHT    0.074800    2.818400
FVAR       0.92805
MN1   5    0.750000   -0.250000    0.825984    10.25000    0.04427    0.04427 =
         0.05095    0.00000    0.00000    0.00000
MN2   5    0.950517    0.049483    0.750000    10.50000    0.04303    0.04303 =
         0.07398    0.00018    0.00018    0.00264
O1    4    0.915552    0.139000    0.820028    11.00000    0.06637    0.05961 =
         0.07754   -0.00910    0.00570    0.01493
N1    3    0.853092   -0.060730    0.801278    11.00000    0.07260    0.05798 =
         0.14104    0.01692    0.00984   -0.01024
N2    3    0.750000   -0.250000    0.907632    10.25000    0.08424    0.08424 =
         0.04853    0.00000    0.00000    0.00000
N3    3    1.052365    0.002457    0.812476    11.00000    0.06957    0.07780 =
         0.07810   -0.01947   -0.01847    0.02581
N4    3    0.750000   -0.250000    0.699095    10.25000    0.15275    0.15275 =
         0.06782    0.00000    0.00000    0.00000
C1    1    0.814766   -0.129459    0.810990    11.00000    0.04624    0.05353 =
         0.08185    0.00573    0.00857    0.00420
C2    1    0.947406    0.150602    0.887026    11.00000    0.06746    0.05095 =
         0.07854   -0.00724    0.01799   -0.01011
C3    1    0.905838    0.217791    0.931690    11.00000    0.07457    0.05405 =
         0.08537   -0.00226    0.01612    0.00184
AFIX  43
H3    2    0.856859    0.253113    0.913827    11.00000   -1.20000
AFIX   0
C4    1    0.936655    0.232089    1.001649    11.00000    0.10797    0.05648 =
         0.09122   -0.02006    0.02852   -0.00353
AFIX  43
H4    2    0.907681    0.277050    1.029927    11.00000   -1.20000
AFIX   0
C5    1    1.008650    0.182224    1.030990    11.00000    0.12285    0.10344 =
         0.08945   -0.03309   -0.00454    0.00464
AFIX  43
H5    2    1.028696    0.193539    1.078166    11.00000   -1.20000
AFIX   0
C6    1    1.049693    0.116474    0.989942    11.00000    0.11400    0.12122 =
         0.09189   -0.03166   -0.02187    0.03397
AFIX  43
H6    2    1.098042    0.081806    1.009555    11.00000   -1.20000
AFIX   0
C7    1    1.021043    0.098952    0.917857    11.00000    0.07914    0.07169 =
         0.08530   -0.02062   -0.01153    0.02182
C8    1    1.070104    0.028500    0.877343    11.00000    0.09280    0.09325 =
         0.10056   -0.01626   -0.03300    0.03620
AFIX  43
H8    2    1.119327   -0.000715    0.900700    11.00000   -1.20000
AFIX   0
C9    1    1.111260   -0.066924    0.776979    11.00000    0.12224    0.15447 =
         0.13625   -0.07540   -0.05981    0.09220
AFIX  23
H9A   2    1.166002   -0.036578    0.757551    11.00000   -1.20000
H9B   2    1.131575   -0.111975    0.812753    11.00000   -1.20000
AFIX   0
C10   1    0.750000   -0.250000    0.641156    10.25000    0.09912    0.09912 =
         0.04602    0.00000    0.00000    0.00000
C11   1    0.750000   -0.250000    0.564648    10.25000    0.32155    0.32155 =
         0.06099    0.00000    0.00000    0.00000
HKLF 4
 
REM  Ohtani7
REM R1 =  0.1068 for    1777 Fo > 4sig(Fo)  and  0.1328 for all    2187 data
REM    129 parameters refined using      0 restraints
 
END  
     
WGHT      0.0746      2.8007 

REM No hydrogen bonds found for HTAB generation

REM Highest difference peak  0.410,  deepest hole -0.374,  1-sigma level  0.077
Q1    1   0.8454 -0.0556  0.7490  11.00000  0.05    0.41
Q2    1   0.7500  0.2500  0.3022  10.50000  0.05    0.33
Q3    1   1.1454 -0.0178  0.6899  11.00000  0.05    0.32
Q4    1   0.7616 -0.1749  0.8270  11.00000  0.05    0.29
Q5    1   0.7500 -0.2500  0.9823  10.25000  0.05    0.29
Q6    1   0.7407 -0.2049  0.5285  11.00000  0.05    0.26
Q7    1   0.8763  0.0953  0.7494  11.00000  0.05    0.25
Q8    1   1.1765  0.0524  0.7351  11.00000  0.05    0.24
Q9    1   0.7500  0.2500  0.2500  10.25000  0.05    0.24
Q10   1   1.2321  0.0045  0.7470  11.00000  0.05    0.24
Q11   1   0.8084  0.0147  0.7534  11.00000  0.05    0.24
Q12   1   0.8242  0.0027  0.7820  11.00000  0.05    0.24
Q13   1   0.9269 -0.2166  0.8152  11.00000  0.05    0.24
Q14   1   1.0477 -0.1199  0.7934  11.00000  0.05    0.24
Q15   1   0.7569 -0.0376  0.7593  11.00000  0.05    0.23
Q16   1   0.8440  0.0711  0.6466  11.00000  0.05    0.23
Q17   1   1.0546 -0.1205  0.7765  11.00000  0.05    0.22
Q18   1   1.2309 -0.0137  0.6981  11.00000  0.05    0.22
Q19   1   0.8203 -0.0931  0.7673  11.00000  0.05    0.22
Q20   1   0.7468 -0.0254  0.7667  11.00000  0.05    0.22
Q21   1   0.7500 -0.2500  0.9358  10.25000  0.05    0.22
Q22   1   0.9244  0.1399  0.7503  11.00000  0.05    0.22
Q23   1   0.9273 -0.1410  0.8344  11.00000  0.05    0.22
Q24   1   1.1405 -0.0593  0.7882  11.00000  0.05    0.21
Q25   1   0.9173  0.1582  0.9177  11.00000  0.05    0.21
;

loop_
_symmetry_equiv_pos_site_id
_space_group_symop_operation_xyz
1 +X,+Y,+Z
2 1/2-Y,+X,+Z
3 1/2-X,1/2-Y,+Z
4 +Y,1/2-X,+Z
5 1/2-X,+Y,1/2+Z
6 +Y,+X,1/2+Z
7 +X,1/2-Y,1/2+Z
8 1/2-Y,1/2-X,1/2+Z
9 -X,-Y,-Z
10 1/2+Y,-X,-Z
11 1/2+X,1/2+Y,-Z
12 -Y,1/2+X,-Z
13 1/2+X,-Y,1/2-Z
14 -Y,-X,1/2-Z
15 -X,1/2+Y,1/2-Z
16 1/2+Y,1/2+X,1/2-Z

loop_
_atom_site_label
_atom_site_type_symbol
_atom_site_fract_x
_atom_site_fract_y
_atom_site_fract_z
_atom_site_U_iso_or_equiv
_atom_site_adp_type
_atom_site_occupancy
_atom_site_site_symmetry_multiplicity
_atom_site_calc_flag
_atom_site_refinement_flags
Mn1 Mn 0.75 -0.25 0.82598(8) 0.0465(5) Uani 1 4 d .
Mn2 Mn 0.95052(5) 0.04948(5) 0.75 0.0533(4) Uani 1 8 d .
O1 O 0.9155(3) 0.1390(3) 0.8200(2) 0.0678(11) Uani 1 16 d .
N1 N 0.8531(4) -0.0607(4) 0.8013(4) 0.0905(19) Uani 1 16 d .
N2 N 0.75 -0.25 0.9076(5) 0.072(3) Uani 1 4 d .
N3 N 1.0524(4) 0.0025(4) 0.8125(3) 0.0752(15) Uani 1 16 d .
N4 N 0.75 -0.25 0.6991(8) 0.124(5) Uani 1 4 d .
C1 C 0.8148(4) -0.1295(4) 0.8110(3) 0.0605(15) Uani 1 16 d .
C2 C 0.9474(4) 0.1506(4) 0.8870(4) 0.0656(16) Uani 1 16 d .
C3 C 0.9058(5) 0.2178(4) 0.9317(4) 0.0713(18) Uani 1 16 d .
C4 C 0.9367(6) 0.2321(5) 1.0016(4) 0.085(2) Uani 1 16 d .
C5 C 1.0087(7) 0.1822(6) 1.0310(5) 0.105(3) Uani 1 16 d .
C6 C 1.0497(6) 0.1165(7) 0.9899(5) 0.109(3) Uani 1 16 d .
C7 C 1.0210(5) 0.0989(5) 0.9179(4) 0.0787(19) Uani 1 16 d .
C8 C 1.0701(5) 0.0285(5) 0.8773(4) 0.096(2) Uani 1 16 d .
C9 C 1.1113(7) -0.0669(7) 0.7770(5) 0.138(4) Uani 1 16 d .
C10 C 0.75 -0.25 0.6412(8) 0.081(4) Uani 1 4 d .
C11 C 0.75 -0.25 0.5646(11) 0.235(16) Uani 1 4 d .
H3 H 0.85686 0.25311 0.91383 0.0856 Uiso 1 16 calc R
H4 H 0.90768 0.27705 1.02993 0.1023 Uiso 1 16 calc R
H5 H 1.0287 0.19354 1.07817 0.1263 Uiso 1 16 calc R
H6 H 1.09804 0.08181 1.00955 0.1308 Uiso 1 16 calc R
H8 H 1.11933 -0.00072 0.9007 0.1146 Uiso 1 16 calc R
H9A H 1.166 -0.03658 0.75755 0.1652 Uiso 1 16 calc R
H9B H 1.13157 -0.11198 0.81275 0.1652 Uiso 1 16 calc R

loop_
_atom_site_aniso_label
_atom_site_aniso_U_11
_atom_site_aniso_U_22
_atom_site_aniso_U_33
_atom_site_aniso_U_12
_atom_site_aniso_U_13
_atom_site_aniso_U_23
Mn1 0.0443(6) 0.0443(6) 0.0510(10) 0.0000 0.0000 0.0000
Mn2 0.0430(5) 0.0430(5) 0.0740(9) 0.0026(5) 0.0002(4) 0.0002(4)
O1 0.066(3) 0.060(2) 0.078(3) 0.015(2) 0.006(2) -0.009(2)
N1 0.073(4) 0.058(3) 0.141(6) -0.010(3) 0.010(4) 0.017(3)
N2 0.084(4) 0.084(4) 0.049(6) 0.0000 0.0000 0.0000
N3 0.070(3) 0.078(4) 0.078(4) 0.026(3) -0.018(3) -0.019(3)
N4 0.153(9) 0.153(9) 0.068(8) 0.0000 0.0000 0.0000
C1 0.046(3) 0.054(3) 0.082(4) 0.004(2) 0.009(3) 0.006(3)
C2 0.067(4) 0.051(3) 0.079(5) -0.010(3) 0.018(3) -0.007(3)
C3 0.075(4) 0.054(3) 0.085(5) 0.002(3) 0.016(4) -0.002(3)
C4 0.108(6) 0.056(4) 0.091(5) -0.004(4) 0.029(4) -0.020(4)
C5 0.123(7) 0.103(6) 0.089(6) 0.005(5) -0.005(5) -0.033(5)
C6 0.114(6) 0.121(7) 0.092(6) 0.034(5) -0.022(5) -0.032(5)
C7 0.079(4) 0.072(4) 0.085(5) 0.022(4) -0.012(4) -0.021(4)
C8 0.093(5) 0.093(5) 0.101(6) 0.036(4) -0.033(4) -0.016(5)
C9 0.122(7) 0.154(8) 0.136(8) 0.092(6) -0.060(6) -0.075(6)
C10 0.099(7) 0.099(7) 0.046(7) 0.0000 0.0000 0.0000
C11 0.32(3) 0.32(3) 0.061(13) 0.0000 0.0000 0.0000

loop_
_atom_type_symbol
_atom_type_description
_atom_type_scat_dispersion_real
_atom_type_scat_dispersion_imag
_atom_type_scat_source
C C 0.0033 0.0016
;
International Tables for Crystallography
(Vol. C, Tables 4.2.6.8 and 6.1.1.4)
;
H H 0.0000 0.0000
;
International Tables for Crystallography
(Vol. C, Table 6.1.1.4)
;
N N 0.0061 0.0033
;
International Tables for Crystallography
(Vol. C, Tables 4.2.6.8 and 6.1.1.4)
;
O O 0.0106 0.0060
;
International Tables for Crystallography
(Vol. C, Tables 4.2.6.8 and 6.1.1.4)
;
Mn Mn 0.3368 0.7283
;
International Tables for Crystallography
(Vol. C, Tables 4.2.6.8 and 6.1.1.4)
;

loop_
_geom_angle_atom_site_label_1
_geom_angle_atom_site_label_2
_geom_angle_atom_site_label_3
_geom_angle
_geom_angle_publ_flag
_geom_angle_site_symmetry_1
_geom_angle_site_symmetry_3
N2 Mn1 N4 180.000(3) yes . .
N2 Mn1 C1 97.97(18) yes . .
N2 Mn1 C1 97.97(18) yes . 2_545
N2 Mn1 C1 97.97(18) yes . 3_645
N2 Mn1 C1 97.97(18) yes . 4_655
N4 Mn1 C1 82.03(18) yes . .
N4 Mn1 C1 82.03(18) yes . 2_545
N4 Mn1 C1 82.03(18) yes . 3_645
N4 Mn1 C1 82.03(18) yes . 4_655
C1 Mn1 C1 88.9(2) yes . 2_545
C1 Mn1 C1 164.1(3) yes . 3_645
C1 Mn1 C1 88.9(2) yes . 4_655
C1 Mn1 C1 88.9(2) yes 2_545 3_645
C1 Mn1 C1 164.1(3) yes 2_545 4_655
C1 Mn1 C1 88.9(2) yes 3_645 4_655
O1 Mn2 O1 95.84(18) yes . 14_666
O1 Mn2 N1 91.6(2) yes . .
O1 Mn2 N1 92.7(2) yes . 14_666
O1 Mn2 N3 92.0(2) yes . .
O1 Mn2 N3 172.0(2) yes . 14_666
O1 Mn2 N1 92.7(2) yes 14_666 .
O1 Mn2 N1 91.6(2) yes 14_666 14_666
O1 Mn2 N3 172.0(2) yes 14_666 .
O1 Mn2 N3 92.0(2) yes 14_666 14_666
N1 Mn2 N1 173.6(2) yes . 14_666
N1 Mn2 N3 88.7(2) yes . .
N1 Mn2 N3 86.4(2) yes . 14_666
N1 Mn2 N3 86.4(2) yes 14_666 .
N1 Mn2 N3 88.7(2) yes 14_666 14_666
N3 Mn2 N3 80.3(2) yes . 14_666
Mn2 O1 C2 128.9(4) yes . .
Mn2 N1 C1 160.9(6) yes . .
Mn2 N3 C8 126.1(5) yes . .
Mn2 N3 C9 113.7(5) yes . .
C8 N3 C9 120.1(6) yes . .
Mn1 N4 C10 180.000 yes . .
Mn1 C1 N1 178.7(6) yes . .
O1 C2 C3 118.9(5) yes . .
O1 C2 C7 124.5(6) yes . .
C3 C2 C7 116.6(6) yes . .
C2 C3 C4 120.9(6) yes . .
C3 C4 C5 122.2(7) yes . .
C4 C5 C6 118.6(8) yes . .
C5 C6 C7 121.6(8) yes . .
C2 C7 C6 120.1(7) yes . .
C2 C7 C8 121.9(7) yes . .
C6 C7 C8 117.9(7) yes . .
N3 C8 C7 126.3(7) yes . .
N3 C9 C9 112.3(8) yes . 14_666
N4 C10 C11 180.000(4) yes . .
C2 C3 H3 119.564 no . .
C4 C3 H3 119.556 no . .
C3 C4 H4 118.884 no . .
C5 C4 H4 118.891 no . .
C4 C5 H5 120.713 no . .
C6 C5 H5 120.721 no . .
C5 C6 H6 119.189 no . .
C7 C6 H6 119.194 no . .
N3 C8 H8 116.869 no . .
C7 C8 H8 116.870 no . .
N3 C9 H9A 109.149 no . .
N3 C9 H9B 109.149 no . .
C9 C9 H9A 109.140 no 14_666 .
C9 C9 H9B 109.136 no 14_666 .
H9A C9 H9B 107.872 no . .

loop_
_geom_bond_atom_site_label_1
_geom_bond_atom_site_label_2
_geom_bond_distance
_geom_bond_publ_flag
_geom_bond_site_symmetry_2
Mn1 N2 1.503(9) yes .
Mn1 N4 2.337(15) yes .
Mn1 C1 1.990(6) yes .
Mn1 C1 1.990(6) yes 2_545
Mn1 C1 1.990(6) yes 3_645
Mn1 C1 1.990(6) yes 4_655
Mn2 O1 1.892(4) yes .
Mn2 O1 1.892(4) yes 14_666
Mn2 N1 2.320(6) yes .
Mn2 N1 2.320(6) yes 14_666
Mn2 N3 1.984(5) yes .
Mn2 N3 1.984(5) yes 14_666
O1 C2 1.327(8) yes .
N1 C1 1.148(8) yes .
N3 C8 1.278(10) yes .
N3 C9 1.465(11) yes .
N4 C10 1.07(2) yes .
C2 C3 1.404(9) yes .
C2 C7 1.415(9) yes .
C3 C4 1.378(10) yes .
C4 C5 1.372(12) yes .
C5 C6 1.348(12) yes .
C6 C7 1.413(11) yes .
C7 C8 1.444(10) yes .
C9 C9 1.343(13) yes 14_666
C10 C11 1.41(3) yes .
C3 H3 0.930 no .
C4 H4 0.930 no .
C5 H5 0.930 no .
C6 H6 0.930 no .
C8 H8 0.930 no .
C9 H9A 0.970 no .
C9 H9B 0.970 no .

loop_
_geom_contact_atom_site_label_1
_geom_contact_atom_site_label_2
_geom_contact_distance
_geom_contact_publ_flag
_geom_contact_site_symmetry_2
Mn1 N1 3.138(6) no 2_545
Mn1 N1 3.138(6) no 3_645
Mn1 N1 3.138(6) no 4_655
Mn2 C1 3.425(6) no 14_666
Mn2 C2 2.914(7) no 14_666
Mn2 C7 3.331(8) no .
Mn2 C7 3.331(8) no 14_666
Mn2 C8 2.926(8) no 14_666
Mn2 C9 2.902(10) no 14_666
O1 C8 2.933(9) no .
N1 C9 3.478(11) no 14_666
N3 C2 2.954(8) no .
C2 C5 2.831(11) no .
C3 C6 2.752(11) no .
C4 C7 2.745(10) no .
C8 C9 3.483(12) no 14_666
N2 C11 2.89(2) no 5_655
C3 C4 3.567(10) no 10_567
C4 C3 3.567(10) no 12_647
C11 N2 2.89(2) no 5_654
Mn2 H9A 3.3452 no .
Mn2 H9A 3.3452 no 14_666
O1 H3 2.5300 no .
N1 H9A 3.2341 no 14_666
N3 H9A 2.7575 no 14_666
N3 H9B 3.1280 no 14_666
C1 H9A 3.4755 no 14_666
C2 H4 3.2515 no .
C2 H6 3.2836 no .
C2 H8 3.3087 no .
C3 H5 3.2454 no .
C4 H6 3.1798 no .
C5 H3 3.2372 no .
C6 H4 3.1745 no .
C6 H8 2.5607 no .
C7 H3 3.2450 no .
C7 H5 3.2537 no .
C8 H6 2.5848 no .
C8 H9A 2.7667 no .
C8 H9B 2.5088 no .
C9 H8 2.4729 no .
C11 H6 3.5392 no 14_666
H3 H4 2.2863 no .
H4 H5 2.2968 no .
H5 H6 2.2771 no .
H6 H8 2.3509 no .
H8 H9A 2.7695 no .
H8 H9B 2.2855 no .
H9A H9A 2.6511 no 14_666
H9A H9B 2.0382 no 14_666
H9B H9B 2.3456 no 14_666
O1 H4 3.4740 no 10_567
O1 H9A 3.1128 no 4_665
O1 H9B 3.3313 no 4_665
N1 H5 3.3895 no 9_757
N1 H5 3.2287 no 10_567
N1 H6 3.5675 no 9_757
N1 H9A 3.2252 no 13_456
N2 H5 3.3003 no 9_757
N2 H5 3.3003 no 10_567
N2 H5 3.3003 no 11_447
N2 H5 3.3003 no 12_637
C1 H5 3.1786 no 9_757
C1 H5 3.0535 no 10_567
C1 H9A 3.4506 no 13_456
C2 H4 3.0110 no 10_567
C2 H8 3.4066 no 4_665
C2 H9A 3.5664 no 4_665
C2 H9B 3.5283 no 4_665
C3 H4 2.6848 no 10_567
C3 H8 2.7645 no 4_665
C3 H9B 3.0941 no 4_665
C4 H3 3.3250 no 10_567
C4 H4 3.1109 no 10_567
C4 H6 3.2218 no 4_665
C4 H8 2.9751 no 4_665
C5 H6 3.3594 no 4_665
C5 H8 3.4376 no 9_757
C6 H6 3.5618 no 9_757
C6 H8 3.5728 no 9_757
C7 H6 3.3926 no 9_757
C8 H5 3.5954 no 9_757
C8 H6 3.5680 no 9_757
C9 H3 3.3727 no 2_645
C11 H6 3.5392 no 13_456
C11 H6 3.5392 no 15_746
C11 H6 3.5392 no 16_536
H3 C4 3.3250 no 12_647
H3 C9 3.3727 no 4_665
H3 H3 3.0799 no 3_655
H3 H4 2.7855 no 10_567
H3 H4 3.1227 no 12_647
H3 H8 2.7647 no 4_665
H3 H9A 3.4639 no 4_665
H3 H9B 2.5351 no 4_665
H4 O1 3.4740 no 12_647
H4 C2 3.0110 no 12_647
H4 C3 2.6848 no 12_647
H4 C4 3.1109 no 12_647
H4 H3 3.1227 no 10_567
H4 H3 2.7855 no 12_647
H4 H4 3.4405 no 10_567
H4 H4 3.4405 no 12_647
H4 H6 3.1096 no 4_665
H4 H8 3.1039 no 4_665
H5 N1 3.3895 no 9_757
H5 N1 3.2287 no 12_647
H5 N2 3.3003 no 9_757
H5 C1 3.1786 no 9_757
H5 C1 3.0535 no 12_647
H5 C8 3.5954 no 9_757
H5 H6 3.3460 no 4_665
H5 H8 3.5232 no 9_757
H5 H9A 3.4579 no 6_645
H5 H9B 3.2782 no 9_757
H6 N1 3.5675 no 9_757
H6 C4 3.2218 no 2_645
H6 C5 3.3594 no 2_645
H6 C6 3.5618 no 9_757
H6 C7 3.3926 no 9_757
H6 C8 3.5680 no 9_757
H6 C11 3.5392 no 13_556
H6 H4 3.1096 no 2_645
H6 H5 3.3460 no 2_645
H8 C2 3.4066 no 2_645
H8 C3 2.7645 no 2_645
H8 C4 2.9751 no 2_645
H8 C5 3.4376 no 9_757
H8 C6 3.5728 no 9_757
H8 H3 2.7647 no 2_645
H8 H4 3.1039 no 2_645
H8 H5 3.5232 no 9_757
H9A O1 3.1128 no 2_645
H9A N1 3.2252 no 13_556
H9A C1 3.4506 no 13_556
H9A C2 3.5664 no 2_645
H9A H3 3.4639 no 2_645
H9A H5 3.4579 no 6_644
H9B O1 3.3313 no 2_645
H9B C2 3.5283 no 2_645
H9B C3 3.0941 no 2_645
H9B H3 2.5351 no 2_645
H9B H5 3.2782 no 9_757

loop_
_geom_torsion_atom_site_label_1
_geom_torsion_atom_site_label_2
_geom_torsion_atom_site_label_3
_geom_torsion_atom_site_label_4
_geom_torsion
_geom_torsion_publ_flag
_geom_torsion_site_symmetry_1
_geom_torsion_site_symmetry_3
_geom_torsion_site_symmetry_4
O1 Mn2 O1 C2 175.5(3) no . 14_666 14_666
O1 Mn2 O1 C2 175.5(3) no 14_666 . .
N1 Mn2 O1 C2 82.6(4) no . . .
N1 Mn2 O1 C2 -92.7(4) no 14_666 . .
O1 Mn2 N3 C8 4.8(4) no . . .
O1 Mn2 N3 C9 -173.8(3) no . . .
N3 Mn2 O1 C2 -6.2(4) no . . .
N1 Mn2 O1 C2 -92.7(4) no . 14_666 14_666
N1 Mn2 O1 C2 82.6(4) no 14_666 14_666 14_666
O1 Mn2 N3 C8 4.8(4) no 14_666 14_666 14_666
O1 Mn2 N3 C9 -173.8(3) no 14_666 14_666 14_666
N3 Mn2 O1 C2 -6.2(4) no 14_666 14_666 14_666
N1 Mn2 N3 C8 -86.8(5) no . . .
N1 Mn2 N3 C9 94.6(3) no . . .
N1 Mn2 N3 C8 97.4(5) no . 14_666 14_666
N1 Mn2 N3 C9 -81.2(3) no . 14_666 14_666
N1 Mn2 N3 C8 97.4(5) no 14_666 . .
N1 Mn2 N3 C9 -81.2(3) no 14_666 . .
N1 Mn2 N3 C8 -86.8(5) no 14_666 14_666 14_666
N1 Mn2 N3 C9 94.6(3) no 14_666 14_666 14_666
N3 Mn2 N3 C8 -173.3(5) no . 14_666 14_666
N3 Mn2 N3 C9 8.1(3) no . 14_666 14_666
N3 Mn2 N3 C8 -173.3(5) no 14_666 . .
N3 Mn2 N3 C9 8.1(3) no 14_666 . .
Mn2 O1 C2 C3 -175.1(3) no . . .
Mn2 O1 C2 C7 4.3(8) no . . .
Mn2 N3 C8 C7 -1.5(11) no . . .
Mn2 N3 C9 C9 -24.4(8) no . . 14_666
C8 N3 C9 C9 156.9(7) no . . 14_666
C9 N3 C8 C7 177.0(7) no . . .
O1 C2 C3 C4 179.9(5) no . . .
O1 C2 C7 C6 -179.8(5) no . . .
O1 C2 C7 C8 1.2(10) no . . .
C3 C2 C7 C6 -0.4(9) no . . .
C3 C2 C7 C8 -179.4(5) no . . .
C7 C2 C3 C4 0.5(9) no . . .
C2 C3 C4 C5 0.1(10) no . . .
C3 C4 C5 C6 -0.7(12) no . . .
C4 C5 C6 C7 0.8(13) no . . .
C5 C6 C7 C2 -0.2(12) no . . .
C5 C6 C7 C8 178.8(7) no . . .
C2 C7 C8 N3 -2.5(11) no . . .
C6 C7 C8 N3 178.5(7) no . . .
N3 C9 C9 N3 30.9(10) no . 14_666 14_666
